data_7703091
loop_
_publ_author_name
'Senthil Kumar, Kuppusamy'
'Vela, Sergi'
'Heinrich, Beno\^it'
'Suryadevara, Nithin'
'Karmazin, Lydia'
'Bailly, Corinne'
'Ruben, Mario'

_publ_section_title
;
 Bi-stable spin-crossover in charge-neutral [Fe(R-ptp)<sub>2</sub>] (ptp =
 2-(1H-pyrazol-1-yl)-6-(1H-tetrazol-5-yl)pyridine) complexes.
;
_journal_issue 4
_journal_name_full 'Dalton transactions (Cambridge, England : 2003)'
_journal_page_first 1022
_journal_page_last 1031
_journal_paper_doi 10.1039/c9dt04411f
_journal_volume 49
_journal_year 2020
_chemical_formula_moiety 'C22 H16 N14 O4 Zn, C H4 O'
_chemical_formula_sum 'C23 H20 N14 O5 Zn'
_chemical_formula_weight 637.90
_space_group_crystal_system orthorhombic
_space_group_IT_number 61
_space_group_name_Hall '-P 2ac 2ab'
_space_group_name_H-M_alt 'P b c a'
_atom_sites_solution_hydrogens geom
_atom_sites_solution_primary direct
_atom_sites_solution_secondary difmap
_audit_creation_method SHELXL-2013
_audit_update_record
;
2019-10-04 deposited with the CCDC.	2019-12-11 downloaded from the CCDC.
;
_cell_angle_alpha 90
_cell_angle_beta 90
_cell_angle_gamma 90
_cell_formula_units_Z 8
_cell_length_a 10.9722(8)
_cell_length_b 22.0874(18)
_cell_length_c 22.1996(18)
_cell_measurement_reflns_used 9910
_cell_measurement_temperature 173(2)
_cell_measurement_theta_max 27.90
_cell_measurement_theta_min 2.27
_cell_volume 5380.0(7)
_computing_cell_refinement 'Bruker SAINT'
_computing_data_collection 'Bruker APEX2'
_computing_data_reduction 'Bruker SAINT'
_computing_molecular_graphics 'Bruker SHELXTL'
_computing_publication_material 'Bruker SHELXTL'
_computing_structure_refinement 'SHELXL-2013 (Sheldrick, 2013)'
_computing_structure_solution 'SHELXS-2013 (Sheldrick, 2013)'
_diffrn_ambient_temperature 173(2)
_diffrn_measured_fraction_theta_full 1.000
_diffrn_measured_fraction_theta_max 0.997
_diffrn_measurement_device_type 'Bruker APEX-II CCD'
_diffrn_measurement_method '\f and \w scans'
_diffrn_radiation_type MoK\a
_diffrn_radiation_wavelength 0.71073
_diffrn_reflns_av_R_equivalents 0.0433
_diffrn_reflns_av_unetI/netI 0.0220
_diffrn_reflns_Laue_measured_fraction_full 1.000
_diffrn_reflns_Laue_measured_fraction_max 0.997
_diffrn_reflns_limit_h_max 14
_diffrn_reflns_limit_h_min -9
_diffrn_reflns_limit_k_max 29
_diffrn_reflns_limit_k_min -29
_diffrn_reflns_limit_l_max 29
_diffrn_reflns_limit_l_min -29
_diffrn_reflns_number 63593
_diffrn_reflns_point_group_measured_fraction_full 1.000
_diffrn_reflns_point_group_measured_fraction_max 0.997
_diffrn_reflns_theta_full 25.242
_diffrn_reflns_theta_max 27.951
_diffrn_reflns_theta_min 1.835
_diffrn_source 'fine focus sealed tube'
_exptl_absorpt_coefficient_mu 0.978
_exptl_absorpt_correction_T_max 0.7456
_exptl_absorpt_correction_T_min 0.6796
_exptl_absorpt_correction_type multi-scan
_exptl_absorpt_process_details sadabs
_exptl_crystal_colour colourless
_exptl_crystal_density_diffrn 1.575
_exptl_crystal_description prism
_exptl_crystal_F_000 2608
_exptl_crystal_size_max 0.500
_exptl_crystal_size_mid 0.180
_exptl_crystal_size_min 0.120
_refine_diff_density_max 0.440
_refine_diff_density_min -0.283
_refine_diff_density_rms 0.061
_refine_ls_extinction_method none
_refine_ls_goodness_of_fit_ref 1.073
_refine_ls_hydrogen_treatment constr
_refine_ls_matrix_type full
_refine_ls_number_parameters 392
_refine_ls_number_reflns 6452
_refine_ls_number_restraints 0
_refine_ls_restrained_S_all 1.073
_refine_ls_R_factor_all 0.0528
_refine_ls_R_factor_gt 0.0334
_refine_ls_shift/su_max 0.002
_refine_ls_shift/su_mean 0.000
_refine_ls_structure_factor_coef Fsqd
_refine_ls_weighting_details 'w=1/[\s^2^(Fo^2^)+(0.0339P)^2^+4.5918P] where P=(Fo^2^+2Fc^2^)/3'
_refine_ls_weighting_scheme calc
_refine_ls_wR_factor_gt 0.0752
_refine_ls_wR_factor_ref 0.0848
_reflns_Friedel_coverage 0.000
_reflns_number_gt 5037
_reflns_number_total 6452
_reflns_threshold_expression 'I > 2\s(I)'
_cod_data_source_file c9dt04411f2.cif
_cod_data_source_block ldskk150929
_cod_depositor_comments 'Adding full bibliography for 7703089--7703091.cif.'
_cod_database_code 7703091
_shelx_space_group_comment
;
The symmetry employed for this shelxl refinement is uniquely defined
by the following loop, which should always be used as a source of
symmetry information in preference to the above space-group names.
They are only intended as comments.
;
_shelx_estimated_absorpt_t_min 0.641
_shelx_estimated_absorpt_t_max 0.892
_shelxl_version_number 2013-4

loop_
_space_group_symop_operation_xyz
'x, y, z'
'x+1/2, -y+1/2, -z'
'-x, y+1/2, -z+1/2'
'-x+1/2, -y, z+1/2'
'-x, -y, -z'
'-x-1/2, y-1/2, z'
'x, -y-1/2, z-1/2'
'x-1/2, y, -z-1/2'

loop_
_atom_site_label
_atom_site_type_symbol
_atom_site_fract_x
_atom_site_fract_y
_atom_site_fract_z
_atom_site_U_iso_or_equiv
_atom_site_adp_type
_atom_site_occupancy
_atom_site_site_symmetry_order
_atom_site_calc_flag
_atom_site_refinement_flags_posn
_atom_site_refinement_flags_adp
C1 C 0.86424(18) -0.01221(9) 0.62501(9) 0.0207(4) Uani 1 1 d . .
H1 H 0.8721 -0.0242 0.6659 0.025 Uiso 1 1 calc R U
C2 C 0.78875(18) -0.04152(9) 0.58271(9) 0.0228(4) Uani 1 1 d . .
H2 H 0.7381 -0.0758 0.5893 0.027 Uiso 1 1 calc R U
C3 C 0.80399(17) -0.01006(9) 0.53004(9) 0.0204(4) Uani 1 1 d . .
H3 H 0.7652 -0.0182 0.4926 0.024 Uiso 1 1 calc R U
C4 C 0.92965(16) 0.08168(8) 0.50370(8) 0.0163(4) Uani 1 1 d . .
C5 C 0.89646(17) 0.08827(9) 0.44348(8) 0.0180(4) Uani 1 1 d . .
H5 H 0.8403 0.0615 0.4247 0.022 Uiso 1 1 calc R U
C6 C 0.94965(17) 0.13605(9) 0.41214(8) 0.0191(4) Uani 1 1 d . .
C7 C 1.03114(17) 0.17543(9) 0.44061(8) 0.0197(4) Uani 1 1 d . .
H7 H 1.0673 0.2081 0.4193 0.024 Uiso 1 1 calc R U
C8 C 1.05755(16) 0.16535(8) 0.50060(8) 0.0173(4) Uani 1 1 d . .
C9 C 1.13904(17) 0.20146(9) 0.53890(8) 0.0189(4) Uani 1 1 d . .
C10 C 0.9225(2) 0.14746(10) 0.34693(9) 0.0265(4) Uani 1 1 d . .
C11 C 0.8035(3) 0.11847(13) 0.26318(11) 0.0547(9) Uani 1 1 d . .
H11A H 0.7949 0.1617 0.2543 0.082 Uiso 1 1 calc R U
H11B H 0.7261 0.0979 0.2552 0.082 Uiso 1 1 calc R U
H11C H 0.8674 0.1011 0.2376 0.082 Uiso 1 1 calc R U
C12 C 0.79942(18) 0.20624(9) 0.63010(9) 0.0220(4) Uani 1 1 d . .
H12 H 0.7828 0.2116 0.5884 0.026 Uiso 1 1 calc R U
C13 C 0.73476(19) 0.23522(10) 0.67700(9) 0.0253(4) Uani 1 1 d . .
H13 H 0.6688 0.2628 0.6731 0.030 Uiso 1 1 calc R U
C14 C 0.78727(18) 0.21518(9) 0.72937(9) 0.0224(4) Uani 1 1 d . .
H14 H 0.7647 0.2261 0.7692 0.027 Uiso 1 1 calc R U
C15 C 0.96211(16) 0.14497(8) 0.74996(9) 0.0167(4) Uani 1 1 d . .
C16 C 0.95930(17) 0.14780(8) 0.81265(8) 0.0189(4) Uani 1 1 d . .
H16 H 0.9007 0.1715 0.8336 0.023 Uiso 1 1 calc R U
C17 C 1.04696(17) 0.11408(9) 0.84289(8) 0.0200(4) Uani 1 1 d . .
C18 C 1.13352(18) 0.08033(9) 0.81146(9) 0.0211(4) Uani 1 1 d . .
H18 H 1.1935 0.0574 0.8322 0.025 Uiso 1 1 calc R U
C19 C 1.12956(16) 0.08112(8) 0.74901(9) 0.0176(4) Uani 1 1 d . .
C20 C 1.21365(16) 0.05021(9) 0.70753(8) 0.0174(4) Uani 1 1 d . .
C21 C 1.05369(19) 0.11378(10) 0.91067(9) 0.0246(4) Uani 1 1 d . .
C22 C 0.9616(2) 0.14442(14) 1.00085(10) 0.0451(7) Uani 1 1 d . .
H22A H 0.9553 0.1029 1.0161 0.068 Uiso 1 1 calc R U
H22B H 0.8919 0.1681 1.0152 0.068 Uiso 1 1 calc R U
H22C H 1.0373 0.1628 1.0154 0.068 Uiso 1 1 calc R U
C23 C 1.0307(3) 0.15144(14) 0.14910(14) 0.0527(7) Uani 1 1 d . .
H23A H 0.9834 0.1854 0.1329 0.079 Uiso 1 1 calc R U
H23B H 1.1095 0.1493 0.1284 0.079 Uiso 1 1 calc R U
H23C H 1.0441 0.1575 0.1923 0.079 Uiso 1 1 calc R U
N1 N 0.92298(14) 0.03424(7) 0.60049(7) 0.0182(3) Uani 1 1 d . .
N2 N 0.88556(14) 0.03515(7) 0.54161(7) 0.0165(3) Uani 1 1 d . .
N3 N 1.00751(14) 0.11858(7) 0.53119(7) 0.0166(3) Uani 1 1 d . .
N4 N 1.20805(16) 0.24870(8) 0.52349(8) 0.0258(4) Uani 1 1 d . .
N5 N 1.26351(17) 0.26458(8) 0.57590(8) 0.0292(4) Uani 1 1 d . .
N6 N 1.22900(15) 0.22804(8) 0.62002(8) 0.0245(4) Uani 1 1 d . .
N7 N 1.14971(14) 0.18749(7) 0.59736(7) 0.0197(3) Uani 1 1 d . .
N8 N 0.88619(14) 0.17071(8) 0.65183(7) 0.0198(3) Uani 1 1 d . .
N9 N 0.87818(14) 0.17659(7) 0.71302(7) 0.0177(3) Uani 1 1 d . .
N10 N 1.04338(14) 0.11303(7) 0.71914(7) 0.0159(3) Uani 1 1 d . .
N11 N 1.31242(14) 0.01763(8) 0.72075(7) 0.0212(3) Uani 1 1 d . .
N12 N 1.35549(15) 0.00035(8) 0.66607(8) 0.0226(4) Uani 1 1 d . .
N13 N 1.28587(15) 0.02198(8) 0.62252(7) 0.0218(3) Uani 1 1 d . .
N14 N 1.19498(14) 0.05401(7) 0.64782(7) 0.0197(3) Uani 1 1 d . .
O1 O 0.97281(17) 0.18568(8) 0.31744(7) 0.0422(5) Uani 1 1 d . .
O2 O 0.83629(16) 0.11061(7) 0.32631(7) 0.0357(4) Uani 1 1 d . .
O3 O 1.13545(17) 0.09031(9) 0.93802(7) 0.0458(5) Uani 1 1 d . .
O4 O 0.96172(14) 0.14363(8) 0.93540(6) 0.0351(4) Uani 1 1 d . .
O5 O 0.96614(16) 0.09689(9) 0.13990(9) 0.0461(5) Uani 1 1 d . .
H5A H 1.0113 0.0674 0.1484 0.069 Uiso 1 1 calc R U
Zn1 Zn 1.04494(2) 0.11090(2) 0.62410(2) 0.01786(7) Uani 1 1 d . .

loop_
_atom_site_aniso_label
_atom_site_aniso_U_11
_atom_site_aniso_U_22
_atom_site_aniso_U_33
_atom_site_aniso_U_23
_atom_site_aniso_U_13
_atom_site_aniso_U_12
C1 0.0226(9) 0.0206(9) 0.0188(9) 0.0025(8) 0.0052(8) 0.0019(8)
C2 0.0219(10) 0.0195(10) 0.0270(10) 0.0005(8) 0.0045(8) -0.0033(8)
C3 0.0175(9) 0.0187(9) 0.0250(10) -0.0026(8) 0.0008(7) -0.0015(7)
C4 0.0138(8) 0.0155(9) 0.0195(9) -0.0007(7) 0.0032(7) 0.0013(7)
C5 0.0170(9) 0.0176(9) 0.0193(9) -0.0016(7) -0.0011(7) -0.0005(7)
C6 0.0183(9) 0.0216(9) 0.0173(9) -0.0002(7) 0.0008(7) 0.0013(8)
C7 0.0206(9) 0.0200(10) 0.0185(9) 0.0023(7) 0.0019(7) -0.0017(7)
C8 0.0157(8) 0.0162(9) 0.0199(9) 0.0001(7) 0.0011(7) 0.0013(7)
C9 0.0180(9) 0.0187(9) 0.0200(9) 0.0006(7) 0.0010(7) -0.0005(7)
C10 0.0311(11) 0.0278(11) 0.0206(10) 0.0030(8) -0.0028(8) -0.0069(9)
C11 0.086(2) 0.0534(18) 0.0244(13) 0.0113(11) -0.0221(13) -0.0340(16)
C12 0.0229(9) 0.0239(10) 0.0192(10) 0.0034(8) -0.0049(8) 0.0033(8)
C13 0.0237(10) 0.0242(10) 0.0279(11) 0.0018(9) -0.0042(8) 0.0080(8)
C14 0.0219(9) 0.0239(10) 0.0214(9) -0.0015(8) 0.0008(7) 0.0045(8)
C15 0.0159(8) 0.0148(8) 0.0196(9) 0.0017(7) -0.0012(7) 0.0005(7)
C16 0.0184(9) 0.0184(9) 0.0200(9) -0.0001(7) 0.0008(7) 0.0023(8)
C17 0.0220(9) 0.0213(9) 0.0167(9) 0.0021(7) -0.0014(7) -0.0010(8)
C18 0.0204(9) 0.0225(10) 0.0202(9) 0.0036(8) -0.0039(7) 0.0045(8)
C19 0.0157(8) 0.0160(9) 0.0212(9) 0.0009(7) -0.0014(7) 0.0000(7)
C20 0.0162(8) 0.0169(9) 0.0190(9) 0.0007(7) -0.0008(7) -0.0005(7)
C21 0.0297(11) 0.0277(11) 0.0165(9) 0.0015(8) -0.0007(8) 0.0025(9)
C22 0.0425(14) 0.074(2) 0.0192(11) -0.0037(12) 0.0026(10) 0.0126(14)
C23 0.0572(18) 0.0511(18) 0.0496(17) 0.0015(14) -0.0068(14) -0.0038(14)
N1 0.0202(8) 0.0193(8) 0.0151(7) 0.0003(6) 0.0001(6) 0.0016(6)
N2 0.0171(7) 0.0154(7) 0.0169(8) 0.0003(6) 0.0015(6) -0.0006(6)
N3 0.0173(7) 0.0166(8) 0.0159(7) -0.0001(6) 0.0008(6) -0.0012(6)
N4 0.0264(9) 0.0239(9) 0.0272(9) 0.0018(7) -0.0027(7) -0.0082(7)
N5 0.0301(9) 0.0273(10) 0.0301(10) 0.0011(8) -0.0057(8) -0.0084(8)
N6 0.0243(8) 0.0234(9) 0.0259(9) 0.0000(7) -0.0059(7) -0.0040(7)
N7 0.0199(8) 0.0205(8) 0.0188(8) 0.0007(6) -0.0027(6) -0.0017(7)
N8 0.0205(8) 0.0244(9) 0.0144(8) 0.0000(6) -0.0010(6) 0.0022(7)
N9 0.0176(7) 0.0207(8) 0.0149(7) 0.0011(6) -0.0013(6) 0.0025(6)
N10 0.0162(7) 0.0153(7) 0.0163(7) 0.0013(6) -0.0009(6) -0.0006(6)
N11 0.0190(8) 0.0222(8) 0.0225(9) -0.0010(7) -0.0006(6) 0.0026(7)
N12 0.0206(8) 0.0228(9) 0.0246(9) -0.0027(7) 0.0004(7) 0.0013(7)
N13 0.0206(8) 0.0222(8) 0.0227(8) -0.0027(7) 0.0013(7) 0.0007(7)
N14 0.0195(8) 0.0217(8) 0.0179(8) -0.0012(7) 0.0001(6) 0.0005(7)
O1 0.0523(11) 0.0532(11) 0.0210(8) 0.0094(7) -0.0045(7) -0.0284(9)
O2 0.0516(10) 0.0342(9) 0.0212(8) 0.0078(7) -0.0123(7) -0.0183(8)
O3 0.0512(11) 0.0648(12) 0.0212(8) 0.0022(8) -0.0058(7) 0.0294(10)
O4 0.0334(8) 0.0550(11) 0.0169(7) -0.0014(7) 0.0004(6) 0.0140(8)
O5 0.0363(10) 0.0464(11) 0.0557(12) -0.0032(9) -0.0082(8) 0.0057(8)
Zn1 0.01896(11) 0.02004(11) 0.01457(11) 0.00089(9) -0.00119(8) -0.00023(9)

loop_
_atom_type_symbol
_atom_type_description
_atom_type_scat_dispersion_real
_atom_type_scat_dispersion_imag
_atom_type_scat_source
C C 0.0033 0.0016 'International Tables Vol C Tables 4.2.6.8 and 6.1.1.4'
H H 0.0000 0.0000 'International Tables Vol C Tables 4.2.6.8 and 6.1.1.4'
N N 0.0061 0.0033 'International Tables Vol C Tables 4.2.6.8 and 6.1.1.4'
O O 0.0106 0.0060 'International Tables Vol C Tables 4.2.6.8 and 6.1.1.4'
Zn Zn 0.2839 1.4301 'International Tables Vol C Tables 4.2.6.8 and 6.1.1.4'

loop_
_geom_angle_atom_site_label_1
_geom_angle_atom_site_label_2
_geom_angle_atom_site_label_3
_geom_angle
N1 C1 C2 111.52(17)
N1 C1 H1 124.2
C2 C1 H1 124.2
C3 C2 C1 105.30(17)
C3 C2 H2 127.4
C1 C2 H2 127.4
N2 C3 C2 106.89(17)
N2 C3 H3 126.6
C2 C3 H3 126.6
N3 C4 C5 122.99(17)
N3 C4 N2 113.11(16)
C5 C4 N2 123.90(17)
C6 C5 C4 116.68(17)
C6 C5 H5 121.7
C4 C5 H5 121.7
C5 C6 C7 120.92(17)
C5 C6 C10 121.76(17)
C7 C6 C10 117.33(17)
C8 C7 C6 118.01(17)
C8 C7 H7 121.0
C6 C7 H7 121.0
N3 C8 C7 121.48(17)
N3 C8 C9 111.78(16)
C7 C8 C9 126.74(17)
N4 C9 N7 112.29(17)
N4 C9 C8 128.44(18)
N7 C9 C8 119.27(17)
O1 C10 O2 124.69(19)
O1 C10 C6 123.51(19)
O2 C10 C6 111.80(17)
O2 C11 H11A 109.5
O2 C11 H11B 109.5
H11A C11 H11B 109.5
O2 C11 H11C 109.5
H11A C11 H11C 109.5
H11B C11 H11C 109.5
N8 C12 C13 111.14(17)
N8 C12 H12 124.4
C13 C12 H12 124.4
C14 C13 C12 105.52(17)
C14 C13 H13 127.2
C12 C13 H13 127.2
N9 C14 C13 106.50(17)
N9 C14 H14 126.8
C13 C14 H14 126.8
N10 C15 C16 123.61(17)
N10 C15 N9 113.61(16)
C16 C15 N9 122.78(17)
C17 C16 C15 116.31(17)
C17 C16 H16 121.8
C15 C16 H16 121.8
C16 C17 C18 121.08(17)
C16 C17 C21 121.26(18)
C18 C17 C21 117.65(17)
C19 C18 C17 118.17(17)
C19 C18 H18 120.9
C17 C18 H18 120.9
N10 C19 C18 121.21(17)
N10 C19 C20 111.92(16)
C18 C19 C20 126.87(17)
N11 C20 N14 112.00(16)
N11 C20 C19 128.48(17)
N14 C20 C19 119.52(16)
O3 C21 O4 125.06(19)
O3 C21 C17 122.92(19)
O4 C21 C17 111.99(17)
O4 C22 H22A 109.5
O4 C22 H22B 109.5
H22A C22 H22B 109.5
O4 C22 H22C 109.5
H22A C22 H22C 109.5
H22B C22 H22C 109.5
O5 C23 H23A 109.5
O5 C23 H23B 109.5
H23A C23 H23B 109.5
O5 C23 H23C 109.5
H23A C23 H23C 109.5
H23B C23 H23C 109.5
C1 N1 N2 104.89(15)
C1 N1 Zn1 141.68(13)
N2 N1 Zn1 113.23(11)
C3 N2 N1 111.41(15)
C3 N2 C4 130.10(16)
N1 N2 C4 118.43(15)
C4 N3 C8 119.91(16)
C4 N3 Zn1 121.64(12)
C8 N3 Zn1 118.24(12)
C9 N4 N5 103.67(16)
N6 N5 N4 110.35(16)
N5 N6 N7 108.30(16)
C9 N7 N6 105.38(16)
C9 N7 Zn1 113.96(12)
N6 N7 Zn1 140.64(13)
C12 N8 N9 105.04(15)
C12 N8 Zn1 142.84(13)
N9 N8 Zn1 111.95(11)
C14 N9 N8 111.80(15)
C14 N9 C15 129.09(16)
N8 N9 C15 119.09(15)
C15 N10 C19 119.61(16)
C15 N10 Zn1 122.19(12)
C19 N10 Zn1 118.20(12)
C20 N11 N12 103.76(15)
N13 N12 N11 110.57(15)
N12 N13 N14 108.25(15)
C20 N14 N13 105.42(15)
C20 N14 Zn1 113.40(12)
N13 N14 Zn1 141.02(13)
C10 O2 C11 115.73(18)
C21 O4 C22 114.92(17)
C23 O5 H5A 109.5
N3 Zn1 N10 166.89(6)
N3 Zn1 N7 76.62(6)
N10 Zn1 N7 105.39(6)
N3 Zn1 N14 115.98(6)
N10 Zn1 N14 76.89(6)
N7 Zn1 N14 96.89(6)
N3 Zn1 N1 73.34(6)
N10 Zn1 N1 104.37(6)
N7 Zn1 N1 149.88(6)
N14 Zn1 N1 94.24(6)
N3 Zn1 N8 93.95(6)
N10 Zn1 N8 73.13(6)
N7 Zn1 N8 91.58(6)
N14 Zn1 N8 150.01(6)
N1 Zn1 N8 92.60(6)

loop_
_geom_bond_atom_site_label_1
_geom_bond_atom_site_label_2
_geom_bond_distance
C1 N1 1.328(2)
C1 C2 1.410(3)
C1 H1 0.9500
C2 C3 1.370(3)
C2 H2 0.9500
C3 N2 1.365(2)
C3 H3 0.9500
C4 N3 1.329(2)
C4 C5 1.393(3)
C4 N2 1.414(2)
C5 C6 1.392(3)
C5 H5 0.9500
C6 C7 1.398(3)
C6 C10 1.499(3)
C7 C8 1.381(3)
C7 H7 0.9500
C8 N3 1.353(2)
C8 C9 1.469(3)
C9 N4 1.334(2)
C9 N7 1.339(2)
C10 O1 1.203(3)
C10 O2 1.329(3)
C11 O2 1.457(3)
C11 H11A 0.9800
C11 H11B 0.9800
C11 H11C 0.9800
C12 N8 1.325(2)
C12 C13 1.413(3)
C12 H12 0.9500
C13 C14 1.371(3)
C13 H13 0.9500
C14 N9 1.361(2)
C14 H14 0.9500
C15 N10 1.327(2)
C15 C16 1.394(3)
C15 N9 1.417(2)
C16 C17 1.389(3)
C16 H16 0.9500
C17 C18 1.395(3)
C17 C21 1.506(3)
C18 C19 1.387(3)
C18 H18 0.9500
C19 N10 1.353(2)
C19 C20 1.472(3)
C20 N11 1.334(2)
C20 N14 1.344(2)
C21 O3 1.201(3)
C21 O4 1.325(3)
C22 O4 1.453(3)
C22 H22A 0.9800
C22 H22B 0.9800
C22 H22C 0.9800
C23 O5 1.412(3)
C23 H23A 0.9800
C23 H23B 0.9800
C23 H23C 0.9800
N1 N2 1.370(2)
N1 Zn1 2.2209(16)
N3 Zn1 2.1099(16)
N4 N5 1.359(2)
N5 N6 1.324(2)
N6 N7 1.346(2)
N7 Zn1 2.1297(16)
N8 N9 1.367(2)
N8 Zn1 2.2712(16)
N10 Zn1 2.1104(15)
N11 N12 1.357(2)
N12 N13 1.322(2)
N13 N14 1.345(2)
N14 Zn1 2.1369(16)
O5 H5A 0.8400

loop_
_geom_hbond_atom_site_label_D
_geom_hbond_atom_site_label_H
_geom_hbond_atom_site_label_A
_geom_hbond_distance_DH
_geom_hbond_distance_HA
_geom_hbond_distance_DA
_geom_hbond_angle_DHA
_geom_hbond_site_symmetry_A
O5 H5A N12 0.84 2.13 2.963(2) 172.6 4_754

loop_
_geom_torsion_atom_site_label_1
_geom_torsion_atom_site_label_2
_geom_torsion_atom_site_label_3
_geom_torsion_atom_site_label_4
_geom_torsion
N1 C1 C2 C3 -0.2(2)
C1 C2 C3 N2 0.4(2)
N3 C4 C5 C6 0.3(3)
N2 C4 C5 C6 -179.05(16)
C4 C5 C6 C7 -0.7(3)
C4 C5 C6 C10 179.27(18)
C5 C6 C7 C8 0.2(3)
C10 C6 C7 C8 -179.71(18)
C6 C7 C8 N3 0.6(3)
C6 C7 C8 C9 -179.26(18)
N3 C8 C9 N4 176.41(19)
C7 C8 C9 N4 -3.7(3)
N3 C8 C9 N7 -3.5(2)
C7 C8 C9 N7 176.37(18)
C5 C6 C10 O1 -174.8(2)
C7 C6 C10 O1 5.1(3)
C5 C6 C10 O2 5.5(3)
C7 C6 C10 O2 -174.53(19)
N8 C12 C13 C14 -0.1(2)
C12 C13 C14 N9 0.2(2)
N10 C15 C16 C17 -0.8(3)
N9 C15 C16 C17 179.63(17)
C15 C16 C17 C18 1.0(3)
C15 C16 C17 C21 179.62(18)
C16 C17 C18 C19 -0.2(3)
C21 C17 C18 C19 -178.88(18)
C17 C18 C19 N10 -0.8(3)
C17 C18 C19 C20 178.29(18)
N10 C19 C20 N11 176.17(18)
C18 C19 C20 N11 -3.0(3)
N10 C19 C20 N14 -2.9(2)
C18 C19 C20 N14 177.95(19)
C16 C17 C21 O3 -172.1(2)
C18 C17 C21 O3 6.5(3)
C16 C17 C21 O4 6.1(3)
C18 C17 C21 O4 -175.29(18)
C2 C1 N1 N2 -0.1(2)
C2 C1 N1 Zn1 173.92(15)
C2 C3 N2 N1 -0.5(2)
C2 C3 N2 C4 -177.47(18)
C1 N1 N2 C3 0.4(2)
Zn1 N1 N2 C3 -175.60(12)
C1 N1 N2 C4 177.74(15)
Zn1 N1 N2 C4 1.77(19)
N3 C4 N2 C3 178.79(18)
C5 C4 N2 C3 -1.8(3)
N3 C4 N2 N1 2.0(2)
C5 C4 N2 N1 -178.60(17)
C5 C4 N3 C8 0.5(3)
N2 C4 N3 C8 179.95(15)
C5 C4 N3 Zn1 175.30(13)
N2 C4 N3 Zn1 -5.3(2)
C7 C8 N3 C4 -1.0(3)
C9 C8 N3 C4 178.88(16)
C7 C8 N3 Zn1 -175.95(14)
C9 C8 N3 Zn1 4.0(2)
N7 C9 N4 N5 -0.3(2)
C8 C9 N4 N5 179.72(19)
C9 N4 N5 N6 0.3(2)
N4 N5 N6 N7 -0.2(2)
N4 C9 N7 N6 0.2(2)
C8 C9 N7 N6 -179.82(16)
N4 C9 N7 Zn1 -178.51(13)
C8 C9 N7 Zn1 1.4(2)
N5 N6 N7 C9 0.0(2)
N5 N6 N7 Zn1 178.17(16)
C13 C12 N8 N9 -0.1(2)
C13 C12 N8 Zn1 -174.45(17)
C13 C14 N9 N8 -0.2(2)
C13 C14 N9 C15 178.14(18)
C12 N8 N9 C14 0.2(2)
Zn1 N8 N9 C14 176.53(13)
C12 N8 N9 C15 -178.37(17)
Zn1 N8 N9 C15 -2.0(2)
N10 C15 N9 C14 -176.95(18)
C16 C15 N9 C14 2.6(3)
N10 C15 N9 N8 1.3(2)
C16 C15 N9 N8 -179.11(17)
C16 C15 N10 C19 -0.2(3)
N9 C15 N10 C19 179.39(15)
C16 C15 N10 Zn1 -179.37(14)
N9 C15 N10 Zn1 0.2(2)
C18 C19 N10 C15 1.0(3)
C20 C19 N10 C15 -178.21(16)
C18 C19 N10 Zn1 -179.73(14)
C20 C19 N10 Zn1 1.0(2)
N14 C20 N11 N12 -0.5(2)
C19 C20 N11 N12 -179.56(18)
C20 N11 N12 N13 0.3(2)
N11 N12 N13 N14 -0.1(2)
N11 C20 N14 N13 0.4(2)
C19 C20 N14 N13 179.59(16)
N11 C20 N14 Zn1 -175.96(12)
C19 C20 N14 Zn1 3.2(2)
N12 N13 N14 C20 -0.2(2)
N12 N13 N14 Zn1 174.52(15)
O1 C10 O2 C11 0.2(4)
C6 C10 O2 C11 179.9(2)
O3 C21 O4 C22 -2.7(4)
C17 C21 O4 C22 179.2(2)
